data_4105934
loop_
_publ_author_name
'Javier Mart\'i-Rujas'
'Nazrul Islam'
'Daisuke Hashizume'
'Fujio Izumi'
'Makoto Fujita'
'Masaki Kawano'

_publ_section_title
;
 Dramatic Structural Rearrangements in Porous Coordination Networks
;
_journal_name_full 'Journal of the American Chemical Society'
_journal_page_first 5853
_journal_page_last 5860
_journal_paper_doi 10.1021/ja109160a
_journal_volume 133
_journal_year 2011
_chemical_formula_sum 'C18 H12 Cl4 N6 Zn2'
_chemical_formula_weight 584.88
_chemical_name_systematic
;
 ?
;
_space_group_IT_number 14
_symmetry_cell_setting monoclinic
_symmetry_space_group_name_Hall '-P 2yn'
_symmetry_space_group_name_H-M 'P 1 21/n 1'
_atom_sites_solution_hydrogens geom
_atom_sites_solution_primary direct
_atom_sites_solution_secondary difmap
_audit_creation_method SHELXL-97
_cell_angle_alpha 90.00
_cell_angle_beta 100.515(4)
_cell_angle_gamma 90.00
_cell_formula_units_Z 4
_cell_length_a 11.759(4)
_cell_length_b 9.403(3)
_cell_length_c 19.364(7)
_cell_measurement_reflns_used 1838
_cell_measurement_temperature 85(1)
_cell_measurement_theta_max 22.91
_cell_measurement_theta_min 2.14
_cell_volume 2105.1(12)
_computing_cell_refinement 'Bruker SAINT'
_computing_data_collection 'Bruker APEX2'
_computing_data_reduction 'Bruker SAINT'
_computing_molecular_graphics 'Bruker XP'
_computing_publication_material 'Bruker SHELXTL'
_computing_structure_refinement 'SHELXL-97 (Sheldrick, 1997)'
_computing_structure_solution 'SHELXS-97 (Sheldrick, 1990)'
_diffrn_ambient_temperature 85(1)
_diffrn_detector_area_resol_mean 8.366
_diffrn_measured_fraction_theta_full 0.939
_diffrn_measured_fraction_theta_max 0.939
_diffrn_measurement_device_type 'Bruker APEX-II CCD'
_diffrn_measurement_method '\w scans'
_diffrn_radiation_monochromator 'focusing mirror'
_diffrn_radiation_source 'fine-focus rotating anode'
_diffrn_radiation_type MoK\a
_diffrn_radiation_wavelength 0.71073
_diffrn_reflns_av_R_equivalents 0.0774
_diffrn_reflns_av_sigmaI/netI 0.0955
_diffrn_reflns_limit_h_max 15
_diffrn_reflns_limit_h_min -11
_diffrn_reflns_limit_k_max 11
_diffrn_reflns_limit_k_min -12
_diffrn_reflns_limit_l_max 24
_diffrn_reflns_limit_l_min -26
_diffrn_reflns_number 16957
_diffrn_reflns_theta_full 28.78
_diffrn_reflns_theta_max 28.78
_diffrn_reflns_theta_min 1.89
_diffrn_standards_decay_% none
_exptl_absorpt_coefficient_mu 2.805
_exptl_absorpt_correction_T_max 0.9725
_exptl_absorpt_correction_T_min 0.9460
_exptl_absorpt_correction_type empirical
_exptl_absorpt_process_details SADABS
_exptl_crystal_colour colorless
_exptl_crystal_density_diffrn 1.845
_exptl_crystal_description plate
_exptl_crystal_F_000 1160
_exptl_crystal_size_max 0.02
_exptl_crystal_size_mid 0.02
_exptl_crystal_size_min 0.01
_refine_diff_density_max 0.644
_refine_diff_density_min -0.656
_refine_diff_density_rms 0.144
_refine_ls_extinction_method none
_refine_ls_goodness_of_fit_ref 0.985
_refine_ls_hydrogen_treatment constr
_refine_ls_matrix_type full
_refine_ls_number_parameters 271
_refine_ls_number_reflns 5146
_refine_ls_number_restraints 0
_refine_ls_restrained_S_all 0.985
_refine_ls_R_factor_all 0.0922
_refine_ls_R_factor_gt 0.0445
_refine_ls_shift/su_max 0.001
_refine_ls_shift/su_mean 0.000
_refine_ls_structure_factor_coef Fsqd
_refine_ls_weighting_details 'calc w=1/[\s^2^(Fo^2^)+(0.0267P)^2^+0.0000P] where P=(Fo^2^+2Fc^2^)/3'
_refine_ls_weighting_scheme calc
_refine_ls_wR_factor_gt 0.0716
_refine_ls_wR_factor_ref 0.0847
_reflns_number_gt 3313
_reflns_number_total 5146
_reflns_threshold_expression >2sigma(I)
_cod_data_source_file ja109160a_si_001_2.cif
_cod_data_source_block 3b_p21n
_cod_original_cell_volume 2105.2(13)
_cod_database_code 4105934

loop_
_symmetry_equiv_pos_as_xyz
'x, y, z'
'-x+1/2, y+1/2, -z+1/2'
'-x, -y, -z'
'x-1/2, -y-1/2, z-1/2'

loop_
_atom_site_label
_atom_site_type_symbol
_atom_site_fract_x
_atom_site_fract_y
_atom_site_fract_z
_atom_site_U_iso_or_equiv
_atom_site_adp_type
_atom_site_occupancy
_atom_site_symmetry_multiplicity
_atom_site_calc_flag
_atom_site_refinement_flags
Zn1 Zn 0.04394(4) -0.19164(5) 0.84227(2) 0.01299(12) Uani 1 1 d .
Zn2 Zn 1.01149(4) 0.39635(5) 0.80054(2) 0.01429(12) Uani 1 1 d .
Cl1 Cl 0.88062(10) 0.45295(14) 0.70824(5) 0.0325(3) Uani 1 1 d .
Cl2 Cl 1.12848(9) 0.58977(10) 0.84204(5) 0.0186(2) Uani 1 1 d .
Cl3 Cl -0.09435(9) -0.16499(11) 0.90239(5) 0.0221(2) Uani 1 1 d .
Cl4 Cl 1.13170(9) 0.21963(10) 0.79137(5) 0.0186(2) Uani 1 1 d .
N1 N 0.5087(3) 0.6196(3) 1.24215(15) 0.0142(7) Uani 1 1 d .
N2 N 0.5563(3) 0.1961(3) 0.95687(15) 0.0137(7) Uani 1 1 d .
N3 N 0.4405(3) 0.2792(3) 1.03687(15) 0.0134(7) Uani 1 1 d .
N4 N 0.6224(3) 0.3852(3) 1.03494(15) 0.0137(7) Uani 1 1 d .
N5 N 0.9166(3) 0.3534(3) 0.87745(16) 0.0163(8) Uani 1 1 d .
N6 N 0.1848(3) -0.0760(3) 0.88978(15) 0.0129(7) Uani 1 1 d .
C1 C 0.4253(3) 0.5261(4) 1.21859(19) 0.0139(9) Uani 1 1 d .
H1 H 0.3635 0.5158 1.2437 0.017 Uiso 1 1 calc R
C2 C 0.2866(3) -0.0748(4) 0.86664(19) 0.0152(9) Uani 1 1 d .
H2 H 0.2957 -0.1363 0.8291 0.018 Uiso 1 1 calc R
C3 C 0.4601(3) 0.1968(4) 0.98392(18) 0.0124(9) Uani 1 1 d .
C4 C 0.2619(3) 0.0968(4) 0.97565(19) 0.0166(9) Uani 1 1 d .
H4 H 0.2512 0.1554 1.0139 0.020 Uiso 1 1 calc R
C5 C 0.3778(3) 0.0116(4) 0.89510(18) 0.0141(9) Uani 1 1 d .
H5 H 0.4475 0.0115 0.8768 0.017 Uiso 1 1 calc R
C6 C 0.5146(3) 0.4602(4) 1.12238(18) 0.0121(9) Uani 1 1 d .
C7 C 0.8539(4) 0.2328(4) 0.8705(2) 0.0234(10) Uani 1 1 d .
H7 H 0.8724 0.1614 0.8397 0.028 Uiso 1 1 calc R
C8 C 0.7376(3) 0.3114(4) 0.95045(18) 0.0121(8) Uani 1 1 d .
C9 C 0.5991(3) 0.5624(4) 1.14509(19) 0.0144(9) Uani 1 1 d .
H9 H 0.6603 0.5783 1.1201 0.017 Uiso 1 1 calc R
C10 C 0.4245(3) 0.4439(4) 1.15970(19) 0.0149(9) Uani 1 1 d .
H10 H 0.3640 0.3777 1.1448 0.018 Uiso 1 1 calc R
C11 C 0.7649(4) 0.2076(4) 0.9056(2) 0.0186(9) Uani 1 1 d .
H11 H 0.7229 0.1208 0.8992 0.022 Uiso 1 1 calc R
C12 C 0.8921(3) 0.4506(4) 0.92316(19) 0.0156(9) Uani 1 1 d .
H12 H 0.9368 0.5354 0.9297 0.019 Uiso 1 1 calc R
C13 C 0.3655(3) 0.0994(4) 0.95162(18) 0.0125(8) Uani 1 1 d .
C14 C 0.1741(4) 0.0087(4) 0.94376(19) 0.0173(9) Uani 1 1 d .
H14 H 0.1033 0.0081 0.9608 0.021 Uiso 1 1 calc R
C15 C 0.8053(3) 0.4325(4) 0.96083(18) 0.0157(9) Uani 1 1 d .
H15 H 0.7917 0.5025 0.9938 0.019 Uiso 1 1 calc R
C16 C 0.5919(3) 0.6395(4) 1.20425(19) 0.0134(9) Uani 1 1 d .
H16 H 0.6487 0.7105 1.2191 0.016 Uiso 1 1 calc R
C17 C 0.6339(3) 0.2953(4) 0.98337(19) 0.0141(9) Uani 1 1 d .
C18 C 0.5260(3) 0.3690(4) 1.06133(18) 0.0113(8) Uani 1 1 d .

loop_
_atom_site_aniso_label
_atom_site_aniso_U_11
_atom_site_aniso_U_22
_atom_site_aniso_U_33
_atom_site_aniso_U_23
_atom_site_aniso_U_13
_atom_site_aniso_U_12
Zn1 0.0134(3) 0.0131(3) 0.0130(2) 0.00018(19) 0.00361(18) -0.0002(2)
Zn2 0.0128(3) 0.0159(3) 0.0150(2) 0.0018(2) 0.00480(19) -0.0004(2)
Cl1 0.0199(6) 0.0513(8) 0.0246(6) 0.0143(5) -0.0006(5) 0.0025(6)
Cl2 0.0140(5) 0.0138(5) 0.0281(5) 0.0001(4) 0.0044(4) 0.0004(4)
Cl3 0.0188(6) 0.0240(6) 0.0272(5) -0.0021(4) 0.0136(4) -0.0005(5)
Cl4 0.0171(6) 0.0142(5) 0.0255(5) -0.0006(4) 0.0062(4) -0.0006(4)
N1 0.0127(19) 0.0154(19) 0.0142(16) 0.0003(14) 0.0014(14) 0.0005(15)
N2 0.0133(18) 0.0142(18) 0.0150(16) 0.0011(14) 0.0062(14) -0.0018(16)
N3 0.0152(19) 0.0150(19) 0.0107(15) 0.0008(13) 0.0045(14) -0.0007(15)
N4 0.0149(19) 0.0143(18) 0.0129(15) -0.0003(14) 0.0051(14) -0.0005(15)
N5 0.0164(19) 0.018(2) 0.0158(16) 0.0009(14) 0.0062(15) -0.0010(15)
N6 0.0159(19) 0.0097(18) 0.0136(16) 0.0019(13) 0.0039(14) 0.0001(14)
C1 0.011(2) 0.017(2) 0.0143(19) 0.0040(16) 0.0044(16) 0.0000(18)
C2 0.018(2) 0.014(2) 0.0153(19) 0.0017(16) 0.0059(17) 0.0029(18)
C3 0.012(2) 0.011(2) 0.0138(18) 0.0031(16) 0.0001(16) -0.0028(18)
C4 0.018(2) 0.017(2) 0.0162(19) -0.0033(17) 0.0073(17) 0.0015(19)
C5 0.012(2) 0.016(2) 0.0144(19) 0.0023(17) 0.0030(16) 0.0029(18)
C6 0.012(2) 0.014(2) 0.0106(18) 0.0029(16) 0.0019(16) 0.0038(17)
C7 0.030(3) 0.015(2) 0.029(2) -0.0071(19) 0.014(2) -0.003(2)
C8 0.011(2) 0.014(2) 0.0122(18) 0.0013(16) 0.0036(16) -0.0004(18)
C9 0.013(2) 0.015(2) 0.0166(19) 0.0025(16) 0.0046(17) 0.0013(17)
C10 0.013(2) 0.015(2) 0.0164(19) 0.0010(16) 0.0013(17) -0.0012(17)
C11 0.020(2) 0.014(2) 0.025(2) -0.0015(18) 0.0109(19) -0.0054(19)
C12 0.016(2) 0.015(2) 0.0161(19) 0.0017(16) 0.0056(17) -0.0009(18)
C13 0.011(2) 0.014(2) 0.0135(18) 0.0014(16) 0.0045(16) -0.0017(18)
C14 0.016(2) 0.017(2) 0.020(2) 0.0018(17) 0.0074(18) -0.0025(19)
C15 0.019(2) 0.018(2) 0.0114(18) -0.0066(16) 0.0050(17) -0.0037(18)
C16 0.011(2) 0.012(2) 0.0175(19) 0.0025(16) 0.0026(17) 0.0019(17)
C17 0.015(2) 0.012(2) 0.0143(18) 0.0056(16) 0.0000(17) 0.0029(18)
C18 0.009(2) 0.012(2) 0.0132(18) 0.0019(16) 0.0014(16) 0.0013(17)

loop_
_atom_type_symbol
_atom_type_description
_atom_type_scat_dispersion_real
_atom_type_scat_dispersion_imag
_atom_type_scat_source
C C 0.0033 0.0016 'International Tables Vol C Tables 4.2.6.8 and 6.1.1.4'
H H 0.0000 0.0000 'International Tables Vol C Tables 4.2.6.8 and 6.1.1.4'
N N 0.0061 0.0033 'International Tables Vol C Tables 4.2.6.8 and 6.1.1.4'
Cl Cl 0.1484 0.1585 'International Tables Vol C Tables 4.2.6.8 and 6.1.1.4'
Zn Zn 0.2839 1.4301 'International Tables Vol C Tables 4.2.6.8 and 6.1.1.4'

loop_
_geom_angle_atom_site_label_1
_geom_angle_atom_site_label_2
_geom_angle_atom_site_label_3
_geom_angle
_geom_angle_site_symmetry_1
_geom_angle_site_symmetry_3
N1 Zn1 N6 105.04(13) 4_565 .
N1 Zn1 Cl3 115.50(10) 4_565 .
N6 Zn1 Cl3 108.62(10) . .
N1 Zn1 Cl2 108.23(10) 4_565 1_445
N6 Zn1 Cl2 99.30(9) . 1_445
Cl3 Zn1 Cl2 118.16(4) . 1_445
N5 Zn2 Cl1 104.13(10) . .
N5 Zn2 Cl4 110.48(10) . .
Cl1 Zn2 Cl4 118.65(5) . .
N5 Zn2 Cl2 105.51(10) . .
Cl1 Zn2 Cl2 111.85(5) . .
Cl4 Zn2 Cl2 105.56(5) . .
Zn1 Cl2 Zn2 118.22(5) 1_665 .
C1 N1 C16 118.1(3) . .
C1 N1 Zn1 123.9(3) . 4_666
C16 N1 Zn1 115.8(2) . 4_666
C3 N2 C17 114.5(3) . .
C18 N3 C3 114.6(3) . .
C17 N4 C18 115.1(3) . .
C12 N5 C7 117.4(4) . .
C12 N5 Zn2 123.7(3) . .
C7 N5 Zn2 117.0(3) . .
C14 N6 C2 117.9(3) . .
C14 N6 Zn1 118.8(3) . .
C2 N6 Zn1 123.1(2) . .
N1 C1 C10 123.2(4) . .
N6 C2 C5 122.9(4) . .
N2 C3 N3 125.6(3) . .
N2 C3 C13 117.1(3) . .
N3 C3 C13 117.3(4) . .
C14 C4 C13 119.6(4) . .
C2 C5 C13 118.5(4) . .
C9 C6 C10 118.5(4) . .
C9 C6 C18 119.1(4) . .
C10 C6 C18 122.3(4) . .
N5 C7 C11 123.5(4) . .
C15 C8 C11 118.6(4) . .
C15 C8 C17 121.2(4) . .
C11 C8 C17 120.1(4) . .
C16 C9 C6 118.7(4) . .
C1 C10 C6 118.4(4) . .
C7 C11 C8 118.4(4) . .
N5 C12 C15 122.5(4) . .
C4 C13 C5 118.4(4) . .
C4 C13 C3 120.5(3) . .
C5 C13 C3 121.1(4) . .
N6 C14 C4 122.6(4) . .
C12 C15 C8 119.3(4) . .
N1 C16 C9 123.1(4) . .
N4 C17 N2 124.9(4) . .
N4 C17 C8 117.5(3) . .
N2 C17 C8 117.5(3) . .
N3 C18 N4 125.1(3) . .
N3 C18 C6 118.5(4) . .
N4 C18 C6 116.4(3) . .

loop_
_geom_bond_atom_site_label_1
_geom_bond_atom_site_label_2
_geom_bond_distance
_geom_bond_site_symmetry_2
Zn1 N1 2.024(3) 4_565
Zn1 N6 2.053(3) .
Zn1 Cl3 2.1804(13) .
Zn1 Cl2 2.2835(13) 1_445
Zn2 N5 2.057(3) .
Zn2 Cl1 2.2004(12) .
Zn2 Cl4 2.2097(12) .
Zn2 Cl2 2.3329(12) .
Cl2 Zn1 2.2835(13) 1_665
N1 C1 1.334(5) .
N1 C16 1.340(5) .
N1 Zn1 2.024(3) 4_666
N2 C3 1.331(5) .
N2 C17 1.340(5) .
N3 C18 1.331(5) .
N3 C3 1.338(5) .
N4 C17 1.334(5) .
N4 C18 1.335(5) .
N5 C12 1.340(5) .
N5 C7 1.346(5) .
N6 C14 1.339(5) .
N6 C2 1.353(5) .
C1 C10 1.376(5) .
C2 C5 1.377(5) .
C3 C13 1.488(5) .
C4 C14 1.378(5) .
C4 C13 1.382(5) .
C5 C13 1.400(5) .
C6 C9 1.394(5) .
C6 C10 1.396(5) .
C6 C18 1.486(5) .
C7 C11 1.367(5) .
C8 C15 1.383(5) .
C8 C11 1.384(5) .
C8 C17 1.483(5) .
C9 C16 1.371(5) .
C12 C15 1.369(5) .
